data_4035825
loop_
_publ_author_name
'Alamillo-Ferrer, Carla'
'Curle, Jonathan M.'
'Davidson, Stuart C.'
'Lucas, Simon C. C.'
'Atkinson, Stephen J.'
'Campbell, Matthew'
'Kennedy, Alan R.'
'Tomkinson, Nicholas C. O.'

_publ_section_title
;
 Alkene Oxyamination Using Malonoyl Peroxides: Preparation of Pyrrolidines
 and Isoxazolidines.
;
_journal_issue 12
_journal_name_full 'The Journal of organic chemistry'
_journal_page_first 6728
_journal_page_last 6740
_journal_paper_doi 10.1021/acs.joc.8b00392
_journal_volume 83
_journal_year 2018
_chemical_formula_sum 'C21 H21 N O7 S'
_chemical_formula_weight 431.45
_space_group_crystal_system monoclinic
_space_group_IT_number 14
_space_group_name_Hall '-P 2ybc'
_space_group_name_H-M_alt 'P 1 21/c 1'
_atom_sites_solution_hydrogens mixed
_audit_creation_method SHELXL-2014/7
_cell_angle_alpha 90
_cell_angle_beta 101.846(3)
_cell_angle_gamma 90
_cell_formula_units_Z 4
_cell_length_a 16.6619(6)
_cell_length_b 10.7864(3)
_cell_length_c 11.6368(3)
_cell_measurement_reflns_used 5674
_cell_measurement_temperature 123(2)
_cell_measurement_theta_max 73.0000
_cell_measurement_theta_min 5.9090
_cell_volume 2046.85(11)
_computing_cell_refinement CrysalisPro
_computing_data_collection CrysalisPro
_computing_data_reduction CrysalisPro
_computing_publication_material SHELXL
_computing_structure_refinement 'SHELXL-97 (Sheldrick, 2008)'
_computing_structure_solution SIR92
_diffrn_ambient_temperature 123(2)
_diffrn_measured_fraction_theta_full 0.998
_diffrn_measured_fraction_theta_max 0.990
_diffrn_measurement_device_type 'Oxford Diffraction Gemini S'
_diffrn_measurement_method 'omega scans'
_diffrn_radiation_type CuK\a
_diffrn_radiation_wavelength 1.5418
_diffrn_reflns_av_R_equivalents 0.0344
_diffrn_reflns_av_unetI/netI 0.0254
_diffrn_reflns_Laue_measured_fraction_full 0.998
_diffrn_reflns_Laue_measured_fraction_max 0.990
_diffrn_reflns_limit_h_max 20
_diffrn_reflns_limit_h_min -20
_diffrn_reflns_limit_k_max 13
_diffrn_reflns_limit_k_min -12
_diffrn_reflns_limit_l_max 14
_diffrn_reflns_limit_l_min -14
_diffrn_reflns_number 18649
_diffrn_reflns_point_group_measured_fraction_full 0.998
_diffrn_reflns_point_group_measured_fraction_max 0.990
_diffrn_reflns_theta_full 70.000
_diffrn_reflns_theta_max 73.184
_diffrn_reflns_theta_min 4.916
_diffrn_source 'sealed tube'
_exptl_absorpt_coefficient_mu 1.793
_exptl_absorpt_correction_T_max 1.00000
_exptl_absorpt_correction_T_min 0.74640
_exptl_absorpt_correction_type multi-scan
_exptl_absorpt_process_details
;
CrysAlisPro, Agilent Technologies,
Version 1.171.37.35 (release 13-08-2014 CrysAlis171 .NET)
(compiled Aug 13 2014,18:06:01)
Empirical absorption correction using spherical harmonics,
 implemented in SCALE3 ABSPACK scaling algorithm.
;
_exptl_crystal_colour colourless
_exptl_crystal_density_diffrn 1.400
_exptl_crystal_description slab
_exptl_crystal_F_000 904
_exptl_crystal_size_max 0.18
_exptl_crystal_size_mid 0.14
_exptl_crystal_size_min 0.04
_refine_diff_density_max 0.412
_refine_diff_density_min -0.250
_refine_diff_density_rms 0.053
_refine_ls_extinction_method none
_refine_ls_goodness_of_fit_ref 1.037
_refine_ls_hydrogen_treatment mixed
_refine_ls_matrix_type full
_refine_ls_number_parameters 276
_refine_ls_number_reflns 4075
_refine_ls_number_restraints 0
_refine_ls_restrained_S_all 1.037
_refine_ls_R_factor_all 0.0534
_refine_ls_R_factor_gt 0.0456
_refine_ls_shift/su_max 0.001
_refine_ls_shift/su_mean 0.000
_refine_ls_structure_factor_coef Fsqd
_refine_ls_weighting_details 'w=1/[\s^2^(Fo^2^)+(0.0766P)^2^+0.5568P] where P=(Fo^2^+2Fc^2^)/3'
_refine_ls_weighting_scheme calc
_refine_ls_wR_factor_gt 0.1218
_refine_ls_wR_factor_ref 0.1296
_reflns_Friedel_coverage 0.000
_reflns_number_gt 3472
_reflns_number_total 4075
_reflns_threshold_expression 'I > 2\s(I)'
_cod_data_source_file jo8b00392_si_002.cif
_cod_data_source_block caf652
_cod_original_sg_symbol_H-M 'P 21/c'
_cod_database_code 4035825
_shelx_shelxl_version_number 2014/7
_shelx_space_group_comment
;
The symmetry employed for this shelxl refinement is uniquely defined
by the following loop, which should always be used as a source of
symmetry information in preference to the above space-group names.
They are only intended as comments.
;

loop_
_space_group_symop_operation_xyz
'x, y, z'
'-x, y+1/2, -z+1/2'
'-x, -y, -z'
'x, -y-1/2, z-1/2'

loop_
_atom_site_label
_atom_site_type_symbol
_atom_site_fract_x
_atom_site_fract_y
_atom_site_fract_z
_atom_site_U_iso_or_equiv
_atom_site_adp_type
_atom_site_occupancy
_atom_site_site_symmetry_order
_atom_site_calc_flag
_atom_site_refinement_flags_posn
_atom_site_refinement_flags_adp
S1 S 0.81171(3) -0.05519(4) 0.12581(4) 0.04131(16) Uani 1 1 d . .
O1 O 0.72575(9) 0.05948(13) 0.24890(11) 0.0395(3) Uani 1 1 d . .
O2 O 0.74829(11) -0.14750(13) 0.10688(14) 0.0610(5) Uani 1 1 d . .
O3 O 0.85189(12) -0.02282(16) 0.03265(12) 0.0610(5) Uani 1 1 d . .
O4 O 0.61725(8) 0.02142(12) -0.01915(10) 0.0350(3) Uani 1 1 d . .
O5 O 0.60304(9) 0.16360(12) -0.16268(11) 0.0402(3) Uani 1 1 d . .
O6 O 0.54647(10) -0.12603(13) -0.40560(12) 0.0455(4) Uani 1 1 d . .
O7 O 0.51896(11) 0.07100(14) -0.37422(12) 0.0560(5) Uani 1 1 d . .
N1 N 0.77759(10) 0.08220(14) 0.16772(12) 0.0321(3) Uani 1 1 d . .
C1 C 0.64086(13) 0.0639(2) 0.18659(16) 0.0423(4) Uani 1 1 d . .
H1A H 0.6081 0.1159 0.2299 0.051 Uiso 1 1 calc R U
H1B H 0.6171 -0.0205 0.1784 0.051 Uiso 1 1 calc R U
C2 C 0.64044(11) 0.11968(17) 0.06582(15) 0.0343(4) Uani 1 1 d . .
H2 H 0.6020 0.1916 0.0492 0.041 Uiso 1 1 calc R U
C3 C 0.72992(11) 0.16027(15) 0.07383(14) 0.0304(4) Uani 1 1 d . .
H3 H 0.7469 0.1424 -0.0021 0.037 Uiso 1 1 calc R U
C4 C 0.74304(11) 0.29601(16) 0.10397(14) 0.0310(3) Uani 1 1 d . .
C5 C 0.72009(14) 0.38188(18) 0.01441(16) 0.0435(5) Uani 1 1 d . .
H5 H 0.6958 0.3544 -0.0624 0.052 Uiso 1 1 calc R U
C6 C 0.73233(16) 0.50732(19) 0.03623(19) 0.0519(5) Uani 1 1 d . .
H6 H 0.7163 0.5654 -0.0255 0.062 Uiso 1 1 calc R U
C7 C 0.76783(15) 0.54830(18) 0.1475(2) 0.0468(5) Uani 1 1 d . .
H7 H 0.7773 0.6343 0.1621 0.056 Uiso 1 1 calc R U
C8 C 0.78955(13) 0.46321(18) 0.23754(17) 0.0414(4) Uani 1 1 d . .
H8 H 0.8131 0.4911 0.3145 0.050 Uiso 1 1 calc R U
C9 C 0.77713(11) 0.33787(17) 0.21602(15) 0.0351(4) Uani 1 1 d . .
H9 H 0.7920 0.2801 0.2784 0.042 Uiso 1 1 calc R U
C10 C 0.60075(10) 0.05740(16) -0.13302(15) 0.0316(4) Uani 1 1 d . .
C11 C 0.58333(11) -0.05299(16) -0.21184(15) 0.0319(4) Uani 1 1 d . .
C12 C 0.54730(11) -0.02885(17) -0.33794(15) 0.0350(4) Uani 1 1 d . .
C13 C 0.55820(13) -0.17566(17) -0.16164(16) 0.0392(4) Uani 1 1 d . .
H13A H 0.5515 -0.1758 -0.0791 0.047 Uiso 1 1 calc R U
H13B H 0.5195 -0.2299 -0.2150 0.047 Uiso 1 1 calc R U
C14 C 0.64185(12) -0.16388(17) -0.18296(16) 0.0381(4) Uani 1 1 d . .
H14A H 0.6554 -0.2109 -0.2496 0.046 Uiso 1 1 calc R U
H14B H 0.6874 -0.1568 -0.1137 0.046 Uiso 1 1 calc R U
C15 C 0.88532(12) -0.09628(17) 0.25091(15) 0.0362(4) Uani 1 1 d . .
C16 C 0.96429(14) -0.0554(2) 0.2631(2) 0.0512(5) Uani 1 1 d . .
H16 H 0.9793 -0.0030 0.2053 0.061 Uiso 1 1 calc R U
C17 C 1.02242(14) -0.0913(3) 0.3612(2) 0.0548(6) Uani 1 1 d . .
H17 H 1.0773 -0.0629 0.3703 0.066 Uiso 1 1 calc R U
C18 C 1.00131(13) -0.1676(2) 0.44535(18) 0.0446(5) Uani 1 1 d . .
C19 C 0.92132(15) -0.2063(2) 0.43150(19) 0.0538(6) Uani 1 1 d . .
H19 H 0.9061 -0.2581 0.4896 0.065 Uiso 1 1 calc R U
C20 C 0.86237(14) -0.1716(2) 0.33480(18) 0.0477(5) Uani 1 1 d . .
H20 H 0.8073 -0.1990 0.3263 0.057 Uiso 1 1 calc R U
C21 C 1.06575(16) -0.2091(3) 0.5496(2) 0.0613(6) Uani 1 1 d . .
H21A H 1.0405 -0.2196 0.6180 0.092 Uiso 1 1 calc R U
H21B H 1.1091 -0.1463 0.5669 0.092 Uiso 1 1 calc R U
H21C H 1.0893 -0.2881 0.5313 0.092 Uiso 1 1 calc R U
H1H H 0.524(2) -0.109(3) -0.475(3) 0.081(10) Uiso 1 1 d . .

loop_
_atom_site_aniso_label
_atom_site_aniso_U_11
_atom_site_aniso_U_22
_atom_site_aniso_U_33
_atom_site_aniso_U_23
_atom_site_aniso_U_13
_atom_site_aniso_U_12
S1 0.0653(3) 0.0267(3) 0.0266(2) -0.00198(15) -0.00299(19) 0.01242(19)
O1 0.0517(8) 0.0415(8) 0.0242(6) 0.0053(5) 0.0052(5) -0.0011(6)
O2 0.0847(12) 0.0246(7) 0.0549(9) -0.0043(6) -0.0289(8) 0.0055(7)
O3 0.0969(13) 0.0570(10) 0.0304(7) 0.0059(6) 0.0159(8) 0.0389(9)
O4 0.0473(7) 0.0292(7) 0.0249(6) 0.0002(4) -0.0011(5) -0.0028(5)
O5 0.0548(8) 0.0278(7) 0.0318(6) 0.0011(5) -0.0055(5) -0.0002(5)
O6 0.0685(9) 0.0310(7) 0.0298(7) -0.0039(5) -0.0070(6) 0.0059(6)
O7 0.0895(12) 0.0371(8) 0.0300(7) -0.0067(5) -0.0145(7) 0.0231(8)
N1 0.0469(8) 0.0244(7) 0.0240(6) 0.0009(5) 0.0047(6) 0.0031(6)
C1 0.0498(11) 0.0482(12) 0.0283(9) -0.0021(7) 0.0066(8) -0.0082(8)
C2 0.0443(9) 0.0294(9) 0.0270(8) -0.0035(6) 0.0021(7) -0.0011(7)
C3 0.0411(9) 0.0269(9) 0.0216(7) -0.0002(6) 0.0023(6) 0.0031(7)
C4 0.0379(8) 0.0272(9) 0.0276(8) 0.0010(6) 0.0057(6) 0.0016(6)
C5 0.0662(13) 0.0316(10) 0.0294(9) 0.0028(7) 0.0020(8) 0.0007(9)
C6 0.0827(15) 0.0283(10) 0.0427(11) 0.0092(8) 0.0084(10) 0.0051(10)
C7 0.0668(13) 0.0236(9) 0.0527(12) -0.0037(8) 0.0184(10) -0.0006(8)
C8 0.0532(11) 0.0352(10) 0.0352(9) -0.0083(7) 0.0077(8) -0.0019(8)
C9 0.0457(9) 0.0294(9) 0.0287(8) 0.0004(6) 0.0041(7) 0.0016(7)
C10 0.0347(8) 0.0296(9) 0.0272(8) 0.0013(6) -0.0014(6) 0.0019(6)
C11 0.0371(8) 0.0271(9) 0.0285(8) 0.0012(6) -0.0005(6) -0.0002(6)
C12 0.0429(9) 0.0297(9) 0.0288(8) -0.0021(6) -0.0007(7) 0.0023(7)
C13 0.0516(10) 0.0289(9) 0.0337(9) 0.0013(7) 0.0006(7) -0.0069(8)
C14 0.0483(10) 0.0285(9) 0.0328(9) -0.0007(7) -0.0025(7) 0.0044(7)
C15 0.0509(10) 0.0269(9) 0.0277(8) 0.0005(6) 0.0006(7) 0.0068(7)
C16 0.0524(12) 0.0576(14) 0.0459(11) 0.0151(9) 0.0157(9) 0.0067(10)
C17 0.0410(11) 0.0678(16) 0.0556(13) 0.0104(11) 0.0096(9) 0.0038(10)
C18 0.0505(11) 0.0409(11) 0.0381(10) 0.0010(8) -0.0012(8) 0.0092(8)
C19 0.0639(13) 0.0476(13) 0.0434(11) 0.0182(9) -0.0041(10) -0.0101(10)
C20 0.0520(11) 0.0423(12) 0.0423(10) 0.0125(8) -0.0060(9) -0.0119(9)
C21 0.0599(14) 0.0675(17) 0.0479(12) 0.0047(11) -0.0087(10) 0.0162(12)

loop_
_atom_type_symbol
_atom_type_description
_atom_type_scat_dispersion_real
_atom_type_scat_dispersion_imag
_atom_type_scat_source
S S 0.3331 0.5567 'International Tables Vol C Tables 4.2.6.8 and 6.1.1.4'
O O 0.0492 0.0322 'International Tables Vol C Tables 4.2.6.8 and 6.1.1.4'
N N 0.0311 0.0180 'International Tables Vol C Tables 4.2.6.8 and 6.1.1.4'
C C 0.0181 0.0091 'International Tables Vol C Tables 4.2.6.8 and 6.1.1.4'
H H 0.0000 0.0000 'International Tables Vol C Tables 4.2.6.8 and 6.1.1.4'

loop_
_geom_angle_atom_site_label_1
_geom_angle_atom_site_label_2
_geom_angle_atom_site_label_3
_geom_angle
O3 S1 O2 119.84(11)
O3 S1 N1 103.99(9)
O2 S1 N1 111.77(10)
O3 S1 C15 109.51(10)
O2 S1 C15 108.59(9)
N1 S1 C15 101.57(8)
N1 O1 C1 108.91(12)
C10 O4 C2 115.53(14)
C12 O6 H1H 111(2)
O1 N1 C3 106.34(13)
O1 N1 S1 108.97(11)
C3 N1 S1 116.58(11)
O1 C1 C2 107.01(15)
O1 C1 H1A 110.3
C2 C1 H1A 110.3
O1 C1 H1B 110.3
C2 C1 H1B 110.3
H1A C1 H1B 108.6
O4 C2 C1 106.89(14)
O4 C2 C3 111.68(14)
C1 C2 C3 103.59(14)
O4 C2 H2 111.4
C1 C2 H2 111.4
C3 C2 H2 111.4
N1 C3 C4 110.54(13)
N1 C3 C2 104.48(14)
C4 C3 C2 112.47(14)
N1 C3 H3 109.7
C4 C3 H3 109.7
C2 C3 H3 109.7
C9 C4 C5 119.03(17)
C9 C4 C3 123.07(15)
C5 C4 C3 117.90(15)
C6 C5 C4 120.47(18)
C6 C5 H5 119.8
C4 C5 H5 119.8
C7 C6 C5 120.24(19)
C7 C6 H6 119.9
C5 C6 H6 119.9
C6 C7 C8 119.52(19)
C6 C7 H7 120.2
C8 C7 H7 120.2
C9 C8 C7 120.33(18)
C9 C8 H8 119.8
C7 C8 H8 119.8
C8 C9 C4 120.39(17)
C8 C9 H9 119.8
C4 C9 H9 119.8
O5 C10 O4 122.92(16)
O5 C10 C11 126.73(16)
O4 C10 C11 110.31(14)
C12 C11 C10 116.96(15)
C12 C11 C14 117.44(15)
C10 C11 C14 116.84(14)
C12 C11 C13 115.99(15)
C10 C11 C13 119.06(15)
C14 C11 C13 57.14(13)
O7 C12 O6 123.01(16)
O7 C12 C11 123.08(16)
O6 C12 C11 113.87(15)
C14 C13 C11 61.34(12)
C14 C13 H13A 117.6
C11 C13 H13A 117.6
C14 C13 H13B 117.6
C11 C13 H13B 117.6
H13A C13 H13B 114.7
C13 C14 C11 61.52(12)
C13 C14 H14A 117.6
C11 C14 H14A 117.6
C13 C14 H14B 117.6
C11 C14 H14B 117.6
H14A C14 H14B 114.7
C16 C15 C20 121.07(18)
C16 C15 S1 119.85(15)
C20 C15 S1 119.08(16)
C15 C16 C17 119.2(2)
C15 C16 H16 120.4
C17 C16 H16 120.4
C18 C17 C16 120.8(2)
C18 C17 H17 119.6
C16 C17 H17 119.6
C19 C18 C17 118.73(19)
C19 C18 C21 121.1(2)
C17 C18 C21 120.2(2)
C18 C19 C20 121.5(2)
C18 C19 H19 119.3
C20 C19 H19 119.3
C15 C20 C19 118.7(2)
C15 C20 H20 120.7
C19 C20 H20 120.7
C18 C21 H21A 109.5
C18 C21 H21B 109.5
H21A C21 H21B 109.5
C18 C21 H21C 109.5
H21A C21 H21C 109.5
H21B C21 H21C 109.5

loop_
_geom_bond_atom_site_label_1
_geom_bond_atom_site_label_2
_geom_bond_distance
S1 O3 1.4295(18)
S1 O2 1.4357(18)
S1 N1 1.6944(15)
S1 C15 1.7569(18)
O1 N1 1.426(2)
O1 C1 1.452(2)
O4 C10 1.354(2)
O4 C2 1.447(2)
O5 C10 1.199(2)
O6 C12 1.309(2)
O6 H1H 0.84(4)
O7 C12 1.216(2)
N1 C3 1.476(2)
C1 C2 1.527(2)
C1 H1A 0.9900
C1 H1B 0.9900
C2 C3 1.538(2)
C2 H2 1.0000
C3 C4 1.511(2)
C3 H3 1.0000
C4 C9 1.387(2)
C4 C5 1.388(2)
C5 C6 1.384(3)
C5 H5 0.9500
C6 C7 1.381(3)
C6 H6 0.9500
C7 C8 1.384(3)
C7 H7 0.9500
C8 C9 1.383(3)
C8 H8 0.9500
C9 H9 0.9500
C10 C11 1.495(2)
C11 C12 1.490(2)
C11 C14 1.536(2)
C11 C13 1.539(2)
C13 C14 1.470(3)
C13 H13A 0.9900
C13 H13B 0.9900
C14 H14A 0.9900
C14 H14B 0.9900
C15 C16 1.367(3)
C15 C20 1.383(3)
C16 C17 1.392(3)
C16 H16 0.9500
C17 C18 1.379(3)
C17 H17 0.9500
C18 C19 1.374(3)
C18 C21 1.513(3)
C19 C20 1.385(3)
C19 H19 0.9500
C20 H20 0.9500
C21 H21A 0.9800
C21 H21B 0.9800
C21 H21C 0.9800

loop_
_geom_torsion_atom_site_label_1
_geom_torsion_atom_site_label_2
_geom_torsion_atom_site_label_3
_geom_torsion_atom_site_label_4
_geom_torsion
C1 O1 N1 C3 28.09(17)
C1 O1 N1 S1 -98.34(14)
O3 S1 N1 O1 171.46(12)
O2 S1 N1 O1 40.79(13)
C15 S1 N1 O1 -74.81(12)
O3 S1 N1 C3 51.15(16)
O2 S1 N1 C3 -79.52(15)
C15 S1 N1 C3 164.88(13)
N1 O1 C1 C2 -12.57(19)
C10 O4 C2 C1 169.89(15)
C10 O4 C2 C3 -77.47(18)
O1 C1 C2 O4 111.03(16)
O1 C1 C2 C3 -7.05(19)
O1 N1 C3 C4 89.52(16)
S1 N1 C3 C4 -148.78(12)
O1 N1 C3 C2 -31.70(16)
S1 N1 C3 C2 90.00(14)
O4 C2 C3 N1 -91.47(15)
C1 C2 C3 N1 23.22(17)
O4 C2 C3 C4 148.59(14)
C1 C2 C3 C4 -96.72(17)
N1 C3 C4 C9 -15.5(2)
C2 C3 C4 C9 100.87(19)
N1 C3 C4 C5 164.12(17)
C2 C3 C4 C5 -79.5(2)
C9 C4 C5 C6 1.1(3)
C3 C4 C5 C6 -178.55(19)
C4 C5 C6 C7 0.2(4)
C5 C6 C7 C8 -1.3(4)
C6 C7 C8 C9 1.1(3)
C7 C8 C9 C4 0.2(3)
C5 C4 C9 C8 -1.3(3)
C3 C4 C9 C8 178.32(17)
C2 O4 C10 O5 -1.7(3)
C2 O4 C10 C11 176.11(14)
O5 C10 C11 C12 -14.6(3)
O4 C10 C11 C12 167.68(15)
O5 C10 C11 C14 132.2(2)
O4 C10 C11 C14 -45.5(2)
O5 C10 C11 C13 -162.28(19)
O4 C10 C11 C13 20.0(2)
C10 C11 C12 O7 -13.1(3)
C14 C11 C12 O7 -159.7(2)
C13 C11 C12 O7 135.5(2)
C10 C11 C12 O6 168.98(16)
C14 C11 C12 O6 22.4(2)
C13 C11 C12 O6 -42.3(2)
C12 C11 C13 C14 107.19(18)
C10 C11 C13 C14 -104.82(18)
C12 C11 C14 C13 -104.62(18)
C10 C11 C14 C13 108.74(18)
O3 S1 C15 C16 22.2(2)
O2 S1 C15 C16 154.73(18)
N1 S1 C15 C16 -87.35(18)
O3 S1 C15 C20 -156.75(17)
O2 S1 C15 C20 -24.2(2)
N1 S1 C15 C20 93.72(18)
C20 C15 C16 C17 0.6(4)
S1 C15 C16 C17 -178.34(19)
C15 C16 C17 C18 0.2(4)
C16 C17 C18 C19 -0.9(4)
C16 C17 C18 C21 178.1(2)
C17 C18 C19 C20 0.8(4)
C21 C18 C19 C20 -178.2(2)
C16 C15 C20 C19 -0.7(3)
S1 C15 C20 C19 178.23(18)
C18 C19 C20 C15 0.0(4)
